data_4126629
loop_
_publ_author_name
'Rong, Zi-Qiang'
'Yang, Li-Cheng'
'Liu, Song'
'Yu, Zhaoyuan'
'Wang, Ya-Nong'
'Tan, Zher Yin'
'Huang, Rui-Zhi'
'Lan, Yu'
'Zhao, Yu'

_publ_section_title
;
 Nine-Membered Benzofuran-Fused Heterocycles: Enantioselective Synthesis
 by Pd-Catalysis and Rearrangement via Transannular Bond Formation.
;
_journal_name_full 'Journal of the American Chemical Society'
_journal_paper_doi 10.1021/jacs.7b09161
_journal_year 2017
_chemical_absolute_configuration ad
_chemical_formula_sum 'C36 H28 Cl N O4 S'
_chemical_formula_weight 606.10
_space_group_crystal_system orthorhombic
_space_group_IT_number 19
_space_group_name_Hall 'P 2ac 2ab'
_space_group_name_H-M_alt 'P 21 21 21'
_symmetry_space_group_name_Hall 'P 2ac 2ab'
_symmetry_space_group_name_H-M 'P 21 21 21'
_atom_sites_solution_hydrogens geom
_audit_creation_method SHELXL-2014/7
_cell_angle_alpha 90
_cell_angle_beta 90
_cell_angle_gamma 90
_cell_formula_units_Z 4
_cell_length_a 9.7883(11)
_cell_length_b 10.7643(11)
_cell_length_c 27.458(3)
_cell_measurement_reflns_used 7256
_cell_measurement_temperature 100(2)
_cell_measurement_theta_max 27.95
_cell_measurement_theta_min 2.21
_cell_volume 2893.1(5)
_computing_cell_refinement 'APEX3 v2016.1-0 (Bruker AXS)'
_computing_data_collection 'APEX3 (Bruker AXS)'
_computing_data_reduction 'SAINT V8.32B (Bruker AXS Inc., 2014)'
_computing_molecular_graphics 'Bruker SHELXTL'
_computing_publication_material 'Bruker SHELXTL'
_computing_structure_refinement 'SHELXL--2014 (Sheldrick 2014)'
_computing_structure_solution 'SHELXT--(Sheldrick 2015)'
_diffrn_ambient_temperature 100(2)
_diffrn_measured_fraction_theta_full 0.998
_diffrn_measured_fraction_theta_max 0.997
_diffrn_measurement_device_type 'Bruker D8 Venture'
_diffrn_measurement_method '\f and \w scans'
_diffrn_radiation_type MoK\a
_diffrn_radiation_wavelength 0.71073
_diffrn_reflns_av_R_equivalents 0.0630
_diffrn_reflns_av_unetI/netI 0.0815
_diffrn_reflns_Laue_measured_fraction_full 0.998
_diffrn_reflns_Laue_measured_fraction_max 0.997
_diffrn_reflns_limit_h_max 11
_diffrn_reflns_limit_h_min -13
_diffrn_reflns_limit_k_max 14
_diffrn_reflns_limit_k_min -12
_diffrn_reflns_limit_l_max 36
_diffrn_reflns_limit_l_min -33
_diffrn_reflns_number 24031
_diffrn_reflns_point_group_measured_fraction_full 0.998
_diffrn_reflns_point_group_measured_fraction_max 0.996
_diffrn_reflns_theta_full 25.242
_diffrn_reflns_theta_max 28.277
_diffrn_reflns_theta_min 2.404
_exptl_absorpt_coefficient_mu 0.248
_exptl_absorpt_correction_T_max 0.7461
_exptl_absorpt_correction_T_min 0.6902
_exptl_absorpt_correction_type multi-scan
_exptl_absorpt_process_details 'Sadabs, (Sheldrick 2012)'
_exptl_crystal_colour Colourless
_exptl_crystal_density_diffrn 1.392
_exptl_crystal_density_meas ?
_exptl_crystal_density_method 'Not Measured'
_exptl_crystal_description Rod
_exptl_crystal_F_000 1264
_exptl_crystal_size_max 0.324
_exptl_crystal_size_mid 0.213
_exptl_crystal_size_min 0.086
_refine_diff_density_max 0.334
_refine_diff_density_min -0.399
_refine_diff_density_rms 0.067
_refine_ls_abs_structure_details
; 
 Flack x determined using 1944 quotients [(I+)-(I-)]/[(I+)+(I-)] 
 (Parsons, Flack and Wagner, Acta Cryst. B69 (2013) 249-259). 
;
_refine_ls_abs_structure_Flack -0.01(3)
_refine_ls_extinction_method none
_refine_ls_goodness_of_fit_ref 1.025
_refine_ls_hydrogen_treatment constr
_refine_ls_matrix_type full
_refine_ls_number_parameters 389
_refine_ls_number_reflns 7151
_refine_ls_number_restraints 0
_refine_ls_restrained_S_all 1.025
_refine_ls_R_factor_all 0.0776
_refine_ls_R_factor_gt 0.0481
_refine_ls_shift/su_max 0.000
_refine_ls_shift/su_mean 0.000
_refine_ls_structure_factor_coef Fsqd
_refine_ls_weighting_details 'w=1/[\s^2^(Fo^2^)+(0.0366P)^2^+0.5139P] where P=(Fo^2^+2Fc^2^)/3'
_refine_ls_weighting_scheme calc
_refine_ls_wR_factor_gt 0.0822
_refine_ls_wR_factor_ref 0.0902
_reflns_Friedel_coverage 0.774
_reflns_Friedel_fraction_full 0.999
_reflns_Friedel_fraction_max 0.994
_reflns_number_gt 5576
_reflns_number_total 7151
_reflns_threshold_expression 'I > 2\s(I)'
_cod_data_source_file ja7b09161_si_002.cif
_cod_data_source_block G756
_cod_depositor_comments
;
The following automatic conversions were performed:

'_exptl_absorpt_correction_type' value 'Multi-scan' changed to
'multi-scan' according to
/home/data/users/saulius/crontab/automatic-downloads/rss-feeds/ACS/lib/dictionaries/cif_core.dic
dictionary named 'cif_core.dic' version 2.4.2 from 2011-04-26.

'_exptl_crystal_density_meas' value 'Not Measured' was changed to '?'
- the value is perceived as not measured.

Automatic conversion script
Id: cif_fix_values 4973 2017-02-22 13:04:09Z antanas 
;
_cod_database_code 4126629
_shelx_shelxl_version_number 2014/7
_shelx_space_group_comment
; 
The symmetry employed for this shelxl refinement is uniquely defined 
by the following loop, which should always be used as a source of 
symmetry information in preference to the above space-group names. 
They are only intended as comments. 
;
_shelx_estimated_absorpt_t_min 0.924
_shelx_estimated_absorpt_t_max 0.979
_computing_bruker_data_scaling 'SADABS V2012/1 (Bruker AXS Inc.)'

loop_
_space_group_symop_operation_xyz
'x, y, z'
'-x+1/2, -y, z+1/2'
'-x, y+1/2, -z+1/2'
'x+1/2, -y+1/2, -z'

loop_
_atom_site_label
_atom_site_type_symbol
_atom_site_fract_x
_atom_site_fract_y
_atom_site_fract_z
_atom_site_U_iso_or_equiv
_atom_site_adp_type
_atom_site_occupancy
_atom_site_site_symmetry_order
_atom_site_calc_flag
_atom_site_refinement_flags_posn
_atom_site_refinement_flags_adp
Cl1 Cl 0.01193(9) 0.86037(7) 0.31744(3) 0.01960(19) Uani 1 1 d . .
S1 S 0.51809(8) 0.10593(7) 0.29475(3) 0.01414(18) Uani 1 1 d . .
O1 O 0.2331(2) 0.03115(19) 0.43081(8) 0.0138(5) Uani 1 1 d . .
O2 O 0.0750(2) 0.24877(19) 0.38825(8) 0.0136(5) Uani 1 1 d . .
O3 O 0.5217(2) 0.1429(2) 0.24464(7) 0.0196(5) Uani 1 1 d . .
O4 O 0.5902(2) -0.00376(19) 0.30998(8) 0.0175(5) Uani 1 1 d . .
N1 N 0.3561(3) 0.0889(2) 0.30812(9) 0.0132(6) Uani 1 1 d . .
C1 C 0.2694(3) -0.0880(3) 0.41662(12) 0.0149(7) Uani 1 1 d . .
C2 C 0.2525(4) -0.1938(3) 0.44400(12) 0.0178(7) Uani 1 1 d . .
H2 H 0.2165 -0.1915 0.4761 0.021 Uiso 1 1 calc R U
C3 C 0.2914(4) -0.3045(3) 0.42174(13) 0.0216(8) Uani 1 1 d . .
H3 H 0.2821 -0.3804 0.4391 0.026 Uiso 1 1 calc R U
C4 C 0.3437(3) -0.3062(3) 0.37433(12) 0.0179(7) Uani 1 1 d . .
H4 H 0.3675 -0.3835 0.3600 0.021 Uiso 1 1 calc R U
C5 C 0.3618(3) -0.1983(3) 0.34790(11) 0.0151(7) Uani 1 1 d . .
H5 H 0.3992 -0.2002 0.3160 0.018 Uiso 1 1 calc R U
C6 C 0.3232(3) -0.0862(3) 0.36966(11) 0.0125(7) Uani 1 1 d . .
C7 C 0.3196(3) 0.0422(3) 0.35502(11) 0.0113(7) Uani 1 1 d . .
C8 C 0.2650(3) 0.1079(3) 0.39226(11) 0.0124(7) Uani 1 1 d . .
C9 C 0.2190(3) 0.2400(3) 0.39635(12) 0.0130(7) Uani 1 1 d . .
H9 H 0.2657 0.2885 0.3701 0.016 Uiso 1 1 calc R U
C10 C 0.0334(3) 0.2282(3) 0.33852(10) 0.0140(7) Uani 1 1 d . .
H10A H -0.0652 0.2467 0.3353 0.017 Uiso 1 1 calc R U
H10B H 0.0474 0.1396 0.3301 0.017 Uiso 1 1 calc R U
C11 C 0.1129(3) 0.3083(3) 0.30334(11) 0.0135(7) Uani 1 1 d . .
C12 C 0.2090(3) 0.2594(3) 0.27436(11) 0.0143(7) Uani 1 1 d . .
H12 H 0.2566 0.3150 0.2535 0.017 Uiso 1 1 calc R U
C13 C 0.2484(3) 0.1240(3) 0.27190(11) 0.0152(7) Uani 1 1 d . .
H13A H 0.1662 0.0726 0.2777 0.018 Uiso 1 1 calc R U
H13B H 0.2822 0.1051 0.2387 0.018 Uiso 1 1 calc R U
C14 C 0.2490(3) 0.3038(3) 0.44459(11) 0.0118(7) Uani 1 1 d . .
C15 C 0.1548(3) 0.3826(3) 0.46519(11) 0.0135(7) Uani 1 1 d . .
H15 H 0.0658 0.3879 0.4516 0.016 Uiso 1 1 calc R U
C16 C 0.1878(3) 0.4561(3) 0.50625(11) 0.0126(7) Uani 1 1 d . .
C17 C 0.0932(4) 0.5408(3) 0.52665(12) 0.0162(7) Uani 1 1 d . .
H17 H 0.0037 0.5465 0.5135 0.019 Uiso 1 1 calc R U
C18 C 0.1294(3) 0.6146(3) 0.56505(11) 0.0188(8) Uani 1 1 d . .
H18 H 0.0652 0.6716 0.5782 0.023 Uiso 1 1 calc R U
C19 C 0.2614(4) 0.6062(3) 0.58517(12) 0.0180(7) Uani 1 1 d . .
H19 H 0.2854 0.6574 0.6120 0.022 Uiso 1 1 calc R U
C20 C 0.3556(4) 0.5252(3) 0.56651(12) 0.0175(7) Uani 1 1 d . .
H20 H 0.4442 0.5204 0.5805 0.021 Uiso 1 1 calc R U
C21 C 0.3214(3) 0.4483(3) 0.52631(11) 0.0128(7) Uani 1 1 d . .
C22 C 0.4154(3) 0.3626(3) 0.50554(11) 0.0166(7) Uani 1 1 d . .
H22 H 0.5042 0.3543 0.5192 0.020 Uiso 1 1 calc R U
C23 C 0.3793(3) 0.2921(3) 0.46619(11) 0.0156(7) Uani 1 1 d . .
H23 H 0.4429 0.2343 0.4532 0.019 Uiso 1 1 calc R U
C24 C 0.5777(3) 0.2299(3) 0.33089(11) 0.0141(7) Uani 1 1 d . .
C25 C 0.5551(3) 0.3523(3) 0.31607(12) 0.0195(8) Uani 1 1 d . .
H25 H 0.5128 0.3696 0.2857 0.023 Uiso 1 1 calc R U
C26 C 0.5957(4) 0.4481(3) 0.34658(13) 0.0218(8) Uani 1 1 d . .
H26 H 0.5807 0.5316 0.3367 0.026 Uiso 1 1 calc R U
C27 C 0.6578(3) 0.4252(3) 0.39127(12) 0.0188(8) Uani 1 1 d . .
C28 C 0.6843(4) 0.3016(3) 0.40435(12) 0.0204(8) Uani 1 1 d . .
H28 H 0.7300 0.2841 0.4341 0.024 Uiso 1 1 calc R U
C29 C 0.6443(3) 0.2046(3) 0.37427(12) 0.0183(7) Uani 1 1 d . .
H29 H 0.6626 0.1211 0.3834 0.022 Uiso 1 1 calc R U
C30 C 0.6918(4) 0.5287(3) 0.42594(14) 0.0305(10) Uani 1 1 d . .
H30A H 0.6891 0.6082 0.4086 0.046 Uiso 1 1 calc R U
H30B H 0.7834 0.5156 0.4394 0.046 Uiso 1 1 calc R U
H30C H 0.6249 0.5299 0.4525 0.046 Uiso 1 1 calc R U
C31 C 0.0852(3) 0.4451(3) 0.30537(11) 0.0141(7) Uani 1 1 d . .
C32 C 0.0003(4) 0.4950(3) 0.34141(12) 0.0207(7) Uani 1 1 d . .
H32 H -0.0426 0.4406 0.3640 0.025 Uiso 1 1 calc R U
C33 C -0.0229(4) 0.6214(3) 0.34510(11) 0.0212(8) Uani 1 1 d . .
H33 H -0.0805 0.6535 0.3700 0.025 Uiso 1 1 calc R U
C34 C 0.0386(3) 0.7001(3) 0.31225(11) 0.0159(7) Uani 1 1 d . .
C35 C 0.1214(3) 0.6553(3) 0.27564(11) 0.0168(7) Uani 1 1 d . .
H35 H 0.1619 0.7106 0.2528 0.020 Uiso 1 1 calc R U
C36 C 0.1447(3) 0.5286(3) 0.27255(12) 0.0159(7) Uani 1 1 d . .
H36 H 0.2026 0.4977 0.2476 0.019 Uiso 1 1 calc R U

loop_
_atom_site_aniso_label
_atom_site_aniso_U_11
_atom_site_aniso_U_22
_atom_site_aniso_U_33
_atom_site_aniso_U_23
_atom_site_aniso_U_13
_atom_site_aniso_U_12
Cl1 0.0239(5) 0.0126(4) 0.0223(4) -0.0005(3) -0.0021(4) 0.0013(3)
S1 0.0161(4) 0.0126(4) 0.0138(4) 0.0011(3) 0.0044(3) 0.0012(3)
O1 0.0189(13) 0.0092(11) 0.0133(12) 0.0011(9) 0.0013(10) 0.0012(9)
O2 0.0128(12) 0.0159(12) 0.0121(11) -0.0023(9) 0.0002(9) 0.0003(9)
O3 0.0221(13) 0.0237(12) 0.0128(11) 0.0023(9) 0.0065(10) -0.0005(11)
O4 0.0190(13) 0.0118(11) 0.0216(13) 0.0003(10) 0.0048(10) 0.0043(9)
N1 0.0117(14) 0.0165(14) 0.0114(13) 0.0022(11) 0.0028(11) 0.0016(11)
C1 0.0140(18) 0.0135(17) 0.0173(17) -0.0011(14) -0.0011(14) 0.0005(13)
C2 0.0203(19) 0.0170(18) 0.0163(17) 0.0021(15) 0.0025(15) -0.0033(15)
C3 0.026(2) 0.0135(17) 0.0251(19) 0.0063(15) -0.0024(16) -0.0027(15)
C4 0.0188(19) 0.0114(16) 0.0235(18) -0.0018(15) -0.0035(15) 0.0002(14)
C5 0.0153(18) 0.0145(17) 0.0154(16) -0.0009(14) -0.0014(14) 0.0005(14)
C6 0.0119(17) 0.0128(16) 0.0129(16) 0.0012(13) -0.0018(13) -0.0010(13)
C7 0.0114(17) 0.0113(16) 0.0112(15) -0.0002(13) -0.0001(13) -0.0004(12)
C8 0.0138(17) 0.0120(16) 0.0114(15) 0.0016(13) -0.0007(13) 0.0002(13)
C9 0.0136(18) 0.0116(16) 0.0138(16) 0.0023(13) 0.0012(13) -0.0001(13)
C10 0.0145(18) 0.0159(17) 0.0116(15) -0.0015(13) -0.0006(13) 0.0007(13)
C11 0.0143(17) 0.0139(16) 0.0124(16) 0.0016(13) -0.0025(13) -0.0014(13)
C12 0.0159(18) 0.0167(17) 0.0104(16) 0.0019(13) -0.0013(13) 0.0016(13)
C13 0.0165(17) 0.0185(18) 0.0105(15) 0.0006(14) -0.0008(13) 0.0009(14)
C14 0.0175(18) 0.0079(15) 0.0099(15) 0.0013(13) 0.0020(14) -0.0016(13)
C15 0.0133(17) 0.0133(17) 0.0137(15) 0.0017(13) 0.0001(13) 0.0006(13)
C16 0.0170(18) 0.0084(15) 0.0124(16) 0.0020(13) 0.0034(14) -0.0016(13)
C17 0.0173(19) 0.0142(17) 0.0171(17) -0.0007(14) 0.0014(14) -0.0015(14)
C18 0.0219(19) 0.0140(18) 0.0205(18) -0.0039(15) 0.0062(15) 0.0004(14)
C19 0.027(2) 0.0116(17) 0.0159(17) -0.0039(14) 0.0010(14) -0.0059(15)
C20 0.0192(19) 0.0154(17) 0.0180(18) -0.0005(14) -0.0007(15) -0.0047(14)
C21 0.0158(19) 0.0129(16) 0.0095(15) 0.0031(13) 0.0003(13) -0.0015(13)
C22 0.0157(18) 0.0185(18) 0.0157(16) 0.0004(14) -0.0001(14) 0.0003(14)
C23 0.0178(19) 0.0120(16) 0.0171(17) -0.0007(14) 0.0025(14) 0.0029(14)
C24 0.0158(18) 0.0131(17) 0.0135(16) -0.0009(13) 0.0054(13) -0.0001(13)
C25 0.0194(19) 0.0173(17) 0.0218(17) 0.0047(16) 0.0013(15) 0.0013(14)
C26 0.024(2) 0.0123(17) 0.029(2) 0.0031(15) 0.0072(16) 0.0019(15)
C27 0.0154(19) 0.0144(18) 0.0265(19) -0.0022(14) 0.0075(15) -0.0044(13)
C28 0.024(2) 0.0187(18) 0.0190(18) 0.0010(15) -0.0005(15) -0.0030(15)
C29 0.0181(19) 0.0155(18) 0.0212(18) 0.0011(15) 0.0035(15) 0.0012(14)
C30 0.036(2) 0.022(2) 0.034(2) -0.0064(18) 0.0062(19) -0.0074(18)
C31 0.0137(17) 0.0165(17) 0.0120(17) 0.0005(13) -0.0030(13) 0.0015(13)
C32 0.020(2) 0.0194(17) 0.0222(17) 0.0050(14) 0.0085(16) 0.0045(15)
C33 0.0240(19) 0.0195(18) 0.0202(17) 0.0025(14) 0.0049(15) 0.0069(16)
C34 0.0157(18) 0.0124(16) 0.0196(17) 0.0012(14) -0.0045(14) 0.0008(13)
C35 0.0175(19) 0.0165(18) 0.0164(17) 0.0010(14) -0.0029(14) -0.0027(14)
C36 0.0161(18) 0.0174(18) 0.0142(16) -0.0019(14) 0.0024(15) -0.0010(14)

loop_
_atom_type_symbol
_atom_type_description
_atom_type_scat_dispersion_real
_atom_type_scat_dispersion_imag
_atom_type_scat_source
C C 0.0033 0.0016 'International Tables Vol C Tables 4.2.6.8 and 6.1.1.4'
H H 0.0000 0.0000 'International Tables Vol C Tables 4.2.6.8 and 6.1.1.4'
O O 0.0106 0.0060 'International Tables Vol C Tables 4.2.6.8 and 6.1.1.4'
S S 0.1246 0.1234 'International Tables Vol C Tables 4.2.6.8 and 6.1.1.4'
Cl Cl 0.1484 0.1585 'International Tables Vol C Tables 4.2.6.8 and 6.1.1.4'
N N 0.0061 0.0033 'International Tables Vol C Tables 4.2.6.8 and 6.1.1.4'

loop_
_geom_angle_atom_site_label_1
_geom_angle_atom_site_label_2
_geom_angle_atom_site_label_3
_geom_angle
O3 S1 O4 119.67(14)
O3 S1 N1 105.69(14)
O4 S1 N1 108.55(13)
O3 S1 C24 108.81(14)
O4 S1 C24 107.19(15)
N1 S1 C24 106.21(14)
C8 O1 C1 106.3(2)
C9 O2 C10 114.5(2)
C7 N1 C13 120.8(2)
C7 N1 S1 118.9(2)
C13 N1 S1 120.3(2)
C2 C1 O1 125.6(3)
C2 C1 C6 124.3(3)
O1 C1 C6 110.1(3)
C1 C2 C3 115.9(3)
C1 C2 H2 122.1
C3 C2 H2 122.1
C2 C3 C4 121.3(3)
C2 C3 H3 119.4
C4 C3 H3 119.4
C5 C4 C3 121.7(3)
C5 C4 H4 119.2
C3 C4 H4 119.2
C4 C5 C6 117.8(3)
C4 C5 H5 121.1
C6 C5 H5 121.1
C1 C6 C5 119.0(3)
C1 C6 C7 105.2(3)
C5 C6 C7 135.7(3)
C8 C7 N1 126.6(3)
C8 C7 C6 107.5(3)
N1 C7 C6 125.7(3)
C7 C8 O1 110.8(3)
C7 C8 C9 132.3(3)
O1 C8 C9 116.4(3)
O2 C9 C8 110.3(3)
O2 C9 C14 107.2(3)
C8 C9 C14 115.9(3)
O2 C9 H9 107.7
C8 C9 H9 107.7
C14 C9 H9 107.7
O2 C10 C11 111.9(2)
O2 C10 H10A 109.2
C11 C10 H10A 109.2
O2 C10 H10B 109.2
C11 C10 H10B 109.2
H10A C10 H10B 107.9
C12 C11 C31 122.3(3)
C12 C11 C10 121.2(3)
C31 C11 C10 116.4(3)
C11 C12 C13 125.8(3)
C11 C12 H12 117.1
C13 C12 H12 117.1
N1 C13 C12 113.2(3)
N1 C13 H13A 108.9
C12 C13 H13A 108.9
N1 C13 H13B 108.9
C12 C13 H13B 108.9
H13A C13 H13B 107.8
C15 C14 C23 119.2(3)
C15 C14 C9 120.5(3)
C23 C14 C9 120.0(3)
C14 C15 C16 121.4(3)
C14 C15 H15 119.3
C16 C15 H15 119.3
C15 C16 C17 121.8(3)
C15 C16 C21 119.0(3)
C17 C16 C21 119.1(3)
C18 C17 C16 120.7(3)
C18 C17 H17 119.6
C16 C17 H17 119.6
C17 C18 C19 120.2(3)
C17 C18 H18 119.9
C19 C18 H18 119.9
C20 C19 C18 120.8(3)
C20 C19 H19 119.6
C18 C19 H19 119.6
C19 C20 C21 120.2(3)
C19 C20 H20 119.9
C21 C20 H20 119.9
C20 C21 C22 122.5(3)
C20 C21 C16 118.9(3)
C22 C21 C16 118.6(3)
C23 C22 C21 120.7(3)
C23 C22 H22 119.7
C21 C22 H22 119.7
C22 C23 C14 121.1(3)
C22 C23 H23 119.5
C14 C23 H23 119.5
C29 C24 C25 120.7(3)
C29 C24 S1 119.4(2)
C25 C24 S1 119.9(3)
C26 C25 C24 118.7(3)
C26 C25 H25 120.7
C24 C25 H25 120.6
C25 C26 C27 121.7(3)
C25 C26 H26 119.1
C27 C26 H26 119.1
C26 C27 C28 118.4(3)
C26 C27 C30 121.6(3)
C28 C27 C30 120.0(3)
C29 C28 C27 120.6(3)
C29 C28 H28 119.7
C27 C28 H28 119.7
C24 C29 C28 119.8(3)
C24 C29 H29 120.1
C28 C29 H29 120.1
C27 C30 H30A 109.5
C27 C30 H30B 109.5
H30A C30 H30B 109.5
C27 C30 H30C 109.5
H30A C30 H30C 109.5
H30B C30 H30C 109.5
C32 C31 C36 117.1(3)
C32 C31 C11 120.7(3)
C36 C31 C11 122.1(3)
C33 C32 C31 121.8(3)
C33 C32 H32 119.1
C31 C32 H32 119.1
C34 C33 C32 119.1(3)
C34 C33 H33 120.5
C32 C33 H33 120.5
C33 C34 C35 121.4(3)
C33 C34 Cl1 119.2(3)
C35 C34 Cl1 119.5(2)
C34 C35 C36 119.1(3)
C34 C35 H35 120.5
C36 C35 H35 120.5
C35 C36 C31 121.6(3)
C35 C36 H36 119.2
C31 C36 H36 119.2

loop_
_geom_bond_atom_site_label_1
_geom_bond_atom_site_label_2
_geom_bond_distance
Cl1 C34 1.751(3)
S1 O3 1.433(2)
S1 O4 1.438(2)
S1 N1 1.638(3)
S1 C24 1.762(3)
O1 C8 1.379(4)
O1 C1 1.387(4)
O2 C9 1.429(4)
O2 C10 1.442(4)
N1 C7 1.428(4)
N1 C13 1.498(4)
C1 C2 1.374(5)
C1 C6 1.393(4)
C2 C3 1.393(5)
C2 H2 0.9500
C3 C4 1.399(5)
C3 H3 0.9500
C4 C5 1.381(4)
C4 H4 0.9500
C5 C6 1.399(4)
C5 H5 0.9500
C6 C7 1.439(4)
C7 C8 1.354(4)
C8 C9 1.496(4)
C9 C14 1.521(4)
C9 H9 1.0000
C10 C11 1.510(4)
C10 H10A 0.9900
C10 H10B 0.9900
C11 C12 1.340(4)
C11 C31 1.499(4)
C12 C13 1.510(4)
C12 H12 0.9500
C13 H13A 0.9900
C13 H13B 0.9900
C14 C15 1.375(4)
C14 C23 1.412(5)
C15 C16 1.414(4)
C15 H15 0.9500
C16 C17 1.415(4)
C16 C21 1.422(4)
C17 C18 1.366(4)
C17 H17 0.9500
C18 C19 1.409(5)
C18 H18 0.9500
C19 C20 1.369(5)
C19 H19 0.9500
C20 C21 1.420(4)
C20 H20 0.9500
C21 C22 1.422(4)
C22 C23 1.367(4)
C22 H22 0.9500
C23 H23 0.9500
C24 C29 1.385(4)
C24 C25 1.397(4)
C25 C26 1.387(5)
C25 H25 0.9500
C26 C27 1.391(5)
C26 H26 0.9500
C27 C28 1.402(5)
C27 C30 1.503(5)
C28 C29 1.387(5)
C28 H28 0.9500
C29 H29 0.9500
C30 H30A 0.9800
C30 H30B 0.9800
C30 H30C 0.9800
C31 C32 1.399(4)
C31 C36 1.400(4)
C32 C33 1.383(4)
C32 H32 0.9500
C33 C34 1.376(4)
C33 H33 0.9500
C34 C35 1.378(4)
C35 C36 1.386(4)
C35 H35 0.9500
C36 H36 0.9500

loop_
_geom_torsion_atom_site_label_1
_geom_torsion_atom_site_label_2
_geom_torsion_atom_site_label_3
_geom_torsion_atom_site_label_4
_geom_torsion
O3 S1 N1 C7 175.0(2)
O4 S1 N1 C7 45.4(3)
C24 S1 N1 C7 -69.5(3)
O3 S1 N1 C13 -6.1(3)
O4 S1 N1 C13 -135.7(2)
C24 S1 N1 C13 109.4(2)
C8 O1 C1 C2 -178.7(3)
C8 O1 C1 C6 -0.1(3)
O1 C1 C2 C3 177.5(3)
C6 C1 C2 C3 -0.8(5)
C1 C2 C3 C4 -0.2(5)
C2 C3 C4 C5 1.3(5)
C3 C4 C5 C6 -1.3(5)
C2 C1 C6 C5 0.8(5)
O1 C1 C6 C5 -177.8(3)
C2 C1 C6 C7 179.0(3)
O1 C1 C6 C7 0.4(4)
C4 C5 C6 C1 0.3(5)
C4 C5 C6 C7 -177.2(3)
C13 N1 C7 C8 -72.0(4)
S1 N1 C7 C8 106.9(3)
C13 N1 C7 C6 102.1(4)
S1 N1 C7 C6 -79.0(4)
C1 C6 C7 C8 -0.6(4)
C5 C6 C7 C8 177.2(4)
C1 C6 C7 N1 -175.5(3)
C5 C6 C7 N1 2.2(6)
N1 C7 C8 O1 175.4(3)
C6 C7 C8 O1 0.5(4)
N1 C7 C8 C9 4.1(6)
C6 C7 C8 C9 -170.8(3)
C1 O1 C8 C7 -0.2(3)
C1 O1 C8 C9 172.6(3)
C10 O2 C9 C8 -71.1(3)
C10 O2 C9 C14 161.9(2)
C7 C8 C9 O2 96.0(4)
O1 C8 C9 O2 -74.9(3)
C7 C8 C9 C14 -141.9(4)
O1 C8 C9 C14 47.1(4)
C9 O2 C10 C11 -51.5(3)
O2 C10 C11 C12 107.0(3)
O2 C10 C11 C31 -68.8(4)
C31 C11 C12 C13 176.7(3)
C10 C11 C12 C13 1.2(5)
C7 N1 C13 C12 92.5(3)
S1 N1 C13 C12 -86.4(3)
C11 C12 C13 N1 -87.6(4)
O2 C9 C14 C15 -16.8(4)
C8 C9 C14 C15 -140.5(3)
O2 C9 C14 C23 169.5(3)
C8 C9 C14 C23 45.8(4)
C23 C14 C15 C16 2.7(4)
C9 C14 C15 C16 -171.0(3)
C14 C15 C16 C17 177.7(3)
C14 C15 C16 C21 0.3(4)
C15 C16 C17 C18 -177.2(3)
C21 C16 C17 C18 0.1(5)
C16 C17 C18 C19 -0.6(5)
C17 C18 C19 C20 0.5(5)
C18 C19 C20 C21 0.2(5)
C19 C20 C21 C22 180.0(3)
C19 C20 C21 C16 -0.6(5)
C15 C16 C21 C20 177.9(3)
C17 C16 C21 C20 0.5(4)
C15 C16 C21 C22 -2.7(4)
C17 C16 C21 C22 179.9(3)
C20 C21 C22 C23 -178.6(3)
C16 C21 C22 C23 2.0(5)
C21 C22 C23 C14 1.1(5)
C15 C14 C23 C22 -3.5(5)
C9 C14 C23 C22 170.3(3)
O3 S1 C24 C29 -149.5(3)
O4 S1 C24 C29 -18.8(3)
N1 S1 C24 C29 97.1(3)
O3 S1 C24 C25 31.7(3)
O4 S1 C24 C25 162.5(2)
N1 S1 C24 C25 -81.7(3)
C29 C24 C25 C26 -2.6(5)
S1 C24 C25 C26 176.2(3)
C24 C25 C26 C27 0.0(5)
C25 C26 C27 C28 2.6(5)
C25 C26 C27 C30 -175.2(3)
C26 C27 C28 C29 -2.6(5)
C30 C27 C28 C29 175.2(3)
C25 C24 C29 C28 2.6(5)
S1 C24 C29 C28 -176.1(3)
C27 C28 C29 C24 0.0(5)
C12 C11 C31 C32 -169.6(3)
C10 C11 C31 C32 6.1(4)
C12 C11 C31 C36 8.8(5)
C10 C11 C31 C36 -175.5(3)
C36 C31 C32 C33 -0.8(5)
C11 C31 C32 C33 177.6(3)
C31 C32 C33 C34 0.3(5)
C32 C33 C34 C35 0.7(5)
C32 C33 C34 Cl1 -178.9(3)
C33 C34 C35 C36 -1.2(5)
Cl1 C34 C35 C36 178.4(3)
C34 C35 C36 C31 0.7(5)
C32 C31 C36 C35 0.3(5)
C11 C31 C36 C35 -178.1(3)
